data_7105022
loop_
_publ_author_name
'Yen, Swee Kuan'
'Young, David J'
'Huynh, Han Vinh'
'Koh, Lip Lin'
'Hor, T S Andy'

_publ_section_title
;
 Unexpected coordination difference in geometric-isomerism between N,S-
 and N,N-heterocyclic carbenes in cyclometallated platinum(ii).
;
_journal_issue 44
_journal_name_full 'Chemical communications (Cambridge, England)'
_journal_page_first 6831
_journal_page_last 6833
_journal_paper_doi 10.1039/b914036k
_journal_year 2009
_chemical_formula_sum 'C21 H19 Br N2 Pt S'
_chemical_formula_weight 606.44
_chemical_name_systematic
;
?
;
_space_group_IT_number 14
_symmetry_cell_setting monoclinic
_symmetry_space_group_name_Hall '-P 2ybc'
_symmetry_space_group_name_H-M 'P 1 21/c 1'
_atom_sites_solution_hydrogens geom
_atom_sites_solution_primary direct
_atom_sites_solution_secondary difmap
_audit_creation_method SHELXL-97
_cell_angle_alpha 90.00
_cell_angle_beta 111.4260(10)
_cell_angle_gamma 90.00
_cell_formula_units_Z 4
_cell_length_a 12.5378(6)
_cell_length_b 10.4418(5)
_cell_length_c 15.9889(7)
_cell_measurement_reflns_used 6061
_cell_measurement_temperature 223(2)
_cell_measurement_theta_max 27.48
_cell_measurement_theta_min 2.38
_cell_volume 1948.56(16)
_computing_cell_refinement 'Bruker SMART'
_computing_data_collection 'Bruker SMART'
_computing_data_reduction 'Bruker SAINT'
_computing_molecular_graphics 'Bruker SHELXTL'
_computing_publication_material 'Bruker SHELXTL'
_computing_structure_refinement 'SHELXL-97 (Sheldrick, 1997)'
_computing_structure_solution 'SHELXS-97 (Sheldrick, 1990)'
_diffrn_ambient_temperature 223(2)
_diffrn_measured_fraction_theta_full 0.996
_diffrn_measured_fraction_theta_max 0.996
_diffrn_measurement_device_type 'CCD area detector'
_diffrn_measurement_method 'phi and omega scans'
_diffrn_radiation_monochromator graphite
_diffrn_radiation_source 'fine-focus sealed tube'
_diffrn_radiation_type MoK\a
_diffrn_radiation_wavelength 0.71073
_diffrn_reflns_av_R_equivalents 0.0289
_diffrn_reflns_av_sigmaI/netI 0.0346
_diffrn_reflns_limit_h_max 15
_diffrn_reflns_limit_h_min -16
_diffrn_reflns_limit_k_max 13
_diffrn_reflns_limit_k_min -13
_diffrn_reflns_limit_l_max 19
_diffrn_reflns_limit_l_min -20
_diffrn_reflns_number 12114
_diffrn_reflns_theta_full 27.48
_diffrn_reflns_theta_max 27.48
_diffrn_reflns_theta_min 1.74
_exptl_absorpt_coefficient_mu 9.366
_exptl_absorpt_correction_T_max 0.2121
_exptl_absorpt_correction_T_min 0.0988
_exptl_absorpt_correction_type multi-scan
_exptl_absorpt_process_details 'Sadabs, (Sheldrick 2001)'
_exptl_crystal_colour Yellow
_exptl_crystal_density_diffrn 2.067
_exptl_crystal_density_meas ?
_exptl_crystal_density_method .
_exptl_crystal_description Block
_exptl_crystal_F_000 1152
_exptl_crystal_size_max 0.46
_exptl_crystal_size_mid 0.30
_exptl_crystal_size_min 0.24
_refine_diff_density_max 1.916
_refine_diff_density_min -1.702
_refine_diff_density_rms 0.151
_refine_ls_extinction_method none
_refine_ls_goodness_of_fit_ref 1.061
_refine_ls_hydrogen_treatment constr
_refine_ls_matrix_type full
_refine_ls_number_parameters 236
_refine_ls_number_reflns 4449
_refine_ls_number_restraints 0
_refine_ls_restrained_S_all 1.061
_refine_ls_R_factor_all 0.0314
_refine_ls_R_factor_gt 0.0277
_refine_ls_shift/su_max 0.003
_refine_ls_shift/su_mean 0.000
_refine_ls_structure_factor_coef Fsqd
_refine_ls_weighting_details 'calc w=1/[\s^2^(Fo^2^)+(0.0401P)^2^+1.0066P] where P=(Fo^2^+2Fc^2^)/3'
_refine_ls_weighting_scheme calc
_refine_ls_wR_factor_gt 0.0693
_refine_ls_wR_factor_ref 0.0735
_reflns_number_gt 4010
_reflns_number_total 4449
_reflns_threshold_expression >2sigma(I)
_cod_data_source_file b914036k.txt
_cod_data_source_block 9035
_cod_depositor_comments
;
The following automatic conversions were performed:
'_symmetry_cell_setting' value 'Monoclinic' changed to 'monoclinic'
according to '/home/saulius/struct/CIF-dictionaries/cif_core.dic'
dictionary named 'cif_core.dic' version 2.4.1 from
2010-06-29.

'_exptl_absorpt_correction_type' value 'Multi-scan' changed
to 'multi-scan' according to
'/home/saulius/struct/CIF-dictionaries/cif_core.dic' dictionary named
'cif_core.dic' version 2.4.1 from 2010-06-29.

Automatic conversion script
Id: cif_fix_enum 1527 2010-12-29 10:47:43Z saulius 
;
_cod_original_sg_symbol_H-M P2(1)/c
_cod_database_code 7105022

loop_
_symmetry_equiv_pos_as_xyz
'x, y, z'
'-x, y+1/2, -z+1/2'
'-x, -y, -z'
'x, -y-1/2, z-1/2'

loop_
_atom_site_label
_atom_site_type_symbol
_atom_site_fract_x
_atom_site_fract_y
_atom_site_fract_z
_atom_site_U_iso_or_equiv
_atom_site_adp_type
_atom_site_occupancy
_atom_site_symmetry_multiplicity
_atom_site_calc_flag
_atom_site_refinement_flags
_atom_site_disorder_assembly
_atom_site_disorder_group
Pt1 Pt 0.788564(12) 0.510627(14) 0.862632(10) 0.02337(7) Uani 1 1 d . . .
Br1 Br 0.77437(4) 0.73795(4) 0.80569(3) 0.03528(11) Uani 1 1 d . . .
S1 S 0.75165(9) 0.44182(11) 0.65640(7) 0.0305(2) Uani 1 1 d . . .
N1 N 0.5903(3) 0.4103(3) 0.7124(2) 0.0236(6) Uani 1 1 d . . .
N2 N 0.8680(3) 0.5544(4) 0.9983(2) 0.0288(7) Uani 1 1 d . . .
C1 C 0.6989(3) 0.4517(4) 0.7419(3) 0.0256(8) Uani 1 1 d . . .
C2 C 0.5438(3) 0.3718(4) 0.6223(2) 0.0259(8) Uani 1 1 d . . .
C3 C 0.4340(3) 0.3263(4) 0.5764(3) 0.0293(8) Uani 1 1 d . . .
H3 H 0.3807 0.3179 0.6049 0.035 Uiso 1 1 calc R . .
C4 C 0.4056(4) 0.2934(4) 0.4863(3) 0.0353(10) Uani 1 1 d . . .
H4 H 0.3311 0.2643 0.4530 0.042 Uiso 1 1 calc R . .
C5 C 0.4849(4) 0.3027(4) 0.4450(3) 0.0355(9) Uani 1 1 d . . .
H5 H 0.4639 0.2780 0.3846 0.043 Uiso 1 1 calc R . .
C6 C 0.5944(4) 0.3475(4) 0.4909(3) 0.0313(9) Uani 1 1 d . . .
H6 H 0.6478 0.3550 0.4624 0.038 Uiso 1 1 calc R . .
C7 C 0.6230(3) 0.3812(4) 0.5802(3) 0.0276(8) Uani 1 1 d . . .
C8 C 0.5242(3) 0.4079(4) 0.7718(3) 0.0268(8) Uani 1 1 d . . .
H8A H 0.5759 0.3864 0.8328 0.032 Uiso 1 1 calc R . .
H8B H 0.4663 0.3402 0.7515 0.032 Uiso 1 1 calc R . .
C9 C 0.4649(4) 0.5339(4) 0.7744(4) 0.0374(10) Uani 1 1 d . . .
H9A H 0.5219 0.6027 0.7926 0.045 Uiso 1 1 calc R . .
H9B H 0.4101 0.5540 0.7141 0.045 Uiso 1 1 calc R . .
C10 C 0.4031(5) 0.5273(5) 0.8389(4) 0.0442(12) Uani 1 1 d . . .
H10A H 0.3439 0.4621 0.8192 0.066 Uiso 1 1 calc R . .
H10B H 0.3683 0.6096 0.8410 0.066 Uiso 1 1 calc R . .
H10C H 0.4570 0.5058 0.8984 0.066 Uiso 1 1 calc R . .
C11 C 0.8816(4) 0.6723(5) 1.0344(3) 0.0396(11) Uani 1 1 d . . .
H11 H 0.8679 0.7437 0.9962 0.047 Uiso 1 1 calc R . .
C12 C 0.9151(4) 0.6921(6) 1.1263(3) 0.0483(13) Uani 1 1 d . . .
H12 H 0.9230 0.7757 1.1495 0.058 Uiso 1 1 calc R . .
C13 C 0.9360(4) 0.5903(6) 1.1817(3) 0.0568(15) Uani 1 1 d . . .
H13 H 0.9580 0.6025 1.2440 0.068 Uiso 1 1 calc R . .
C14 C 0.9251(5) 0.4677(6) 1.1466(3) 0.0488(13) Uani 1 1 d . . .
H14 H 0.9411 0.3964 1.1850 0.059 Uiso 1 1 calc R . .
C15 C 0.8905(3) 0.4505(5) 1.0543(3) 0.0332(9) Uani 1 1 d . . .
C16 C 0.8711(3) 0.3272(4) 1.0064(3) 0.0299(9) Uani 1 1 d . . .
C17 C 0.9066(4) 0.2105(5) 1.0498(3) 0.0392(10) Uani 1 1 d . . .
H17 H 0.9430 0.2085 1.1126 0.047 Uiso 1 1 calc R . .
C18 C 0.8892(4) 0.0984(5) 1.0019(4) 0.0441(12) Uani 1 1 d . . .
H18 H 0.9122 0.0198 1.0318 0.053 Uiso 1 1 calc R . .
C19 C 0.8377(4) 0.1020(5) 0.9095(4) 0.0437(11) Uani 1 1 d . . .
H19 H 0.8262 0.0253 0.8766 0.052 Uiso 1 1 calc R . .
C20 C 0.8023(3) 0.2184(4) 0.8641(3) 0.0321(9) Uani 1 1 d . . .
H20 H 0.7672 0.2190 0.8012 0.039 Uiso 1 1 calc R . .
C21 C 0.8187(3) 0.3342(4) 0.9119(3) 0.0287(8) Uani 1 1 d . . .

loop_
_atom_site_aniso_label
_atom_site_aniso_U_11
_atom_site_aniso_U_22
_atom_site_aniso_U_33
_atom_site_aniso_U_23
_atom_site_aniso_U_13
_atom_site_aniso_U_12
Pt1 0.01962(10) 0.03005(10) 0.01960(10) -0.00192(5) 0.00618(7) -0.00041(5)
Br1 0.0338(2) 0.0320(2) 0.0397(2) 0.00292(17) 0.01313(19) 0.00073(17)
S1 0.0232(5) 0.0462(6) 0.0232(5) -0.0040(4) 0.0098(4) -0.0037(4)
N1 0.0241(16) 0.0277(16) 0.0176(15) 0.0010(12) 0.0060(13) -0.0017(13)
N2 0.0204(16) 0.042(2) 0.0230(17) -0.0056(15) 0.0071(14) -0.0011(15)
C1 0.0219(19) 0.033(2) 0.0209(19) 0.0016(16) 0.0066(15) 0.0040(16)
C2 0.027(2) 0.031(2) 0.0191(18) 0.0003(15) 0.0079(15) 0.0017(16)
C3 0.029(2) 0.036(2) 0.025(2) -0.0009(16) 0.0126(17) -0.0063(17)
C4 0.031(2) 0.040(2) 0.028(2) -0.0027(18) 0.0025(18) -0.0085(19)
C5 0.032(2) 0.044(2) 0.025(2) -0.0059(18) 0.0043(18) -0.0026(19)
C6 0.036(2) 0.035(2) 0.025(2) -0.0034(16) 0.0137(18) 0.0014(18)
C7 0.024(2) 0.036(2) 0.0211(19) 0.0000(16) 0.0065(16) 0.0002(16)
C8 0.026(2) 0.034(2) 0.0214(19) 0.0004(15) 0.0092(16) -0.0029(16)
C9 0.040(3) 0.036(2) 0.044(3) 0.001(2) 0.025(2) 0.003(2)
C10 0.048(3) 0.044(3) 0.053(3) -0.008(2) 0.034(3) 0.003(2)
C11 0.025(2) 0.050(3) 0.040(3) -0.015(2) 0.009(2) -0.0011(19)
C12 0.034(3) 0.067(3) 0.038(3) -0.025(2) 0.006(2) 0.003(2)
C13 0.038(3) 0.098(4) 0.027(3) -0.023(3) 0.004(2) 0.005(3)
C14 0.037(3) 0.081(4) 0.023(2) 0.004(2) 0.006(2) 0.008(3)
C15 0.018(2) 0.055(3) 0.025(2) -0.0012(19) 0.0055(17) 0.0044(19)
C16 0.0194(19) 0.042(2) 0.028(2) 0.0051(17) 0.0080(17) 0.0012(17)
C17 0.026(2) 0.056(3) 0.036(2) 0.013(2) 0.0123(19) 0.007(2)
C18 0.032(2) 0.046(3) 0.056(3) 0.022(2) 0.019(2) 0.009(2)
C19 0.036(2) 0.038(2) 0.063(3) 0.001(2) 0.024(2) 0.004(2)
C20 0.027(2) 0.031(2) 0.036(2) -0.0025(17) 0.0085(18) -0.0001(16)
C21 0.0196(19) 0.038(2) 0.030(2) 0.0028(17) 0.0112(17) 0.0026(16)

loop_
_atom_type_symbol
_atom_type_description
_atom_type_scat_dispersion_real
_atom_type_scat_dispersion_imag
_atom_type_scat_source
C C 0.0033 0.0016 'International Tables Vol C Tables 4.2.6.8 and 6.1.1.4'
H H 0.0000 0.0000 'International Tables Vol C Tables 4.2.6.8 and 6.1.1.4'
N N 0.0061 0.0033 'International Tables Vol C Tables 4.2.6.8 and 6.1.1.4'
S S 0.1246 0.1234 'International Tables Vol C Tables 4.2.6.8 and 6.1.1.4'
Br Br -0.2901 2.4595 'International Tables Vol C Tables 4.2.6.8 and 6.1.1.4'
Pt Pt -1.7033 8.3905 'International Tables Vol C Tables 4.2.6.8 and 6.1.1.4'

loop_
_geom_angle_atom_site_label_1
_geom_angle_atom_site_label_2
_geom_angle_atom_site_label_3
_geom_angle
_geom_angle_site_symmetry_1
_geom_angle_site_symmetry_3
_geom_angle_publ_flag
C1 Pt1 C21 93.29(17) . . ?
C1 Pt1 N2 170.87(15) . . ?
C21 Pt1 N2 80.85(16) . . ?
C1 Pt1 Br1 90.02(12) . . ?
C21 Pt1 Br1 173.56(11) . . ?
N2 Pt1 Br1 96.51(11) . . ?
C1 S1 C7 92.89(19) . . ?
C1 N1 C2 116.2(3) . . ?
C1 N1 C8 121.2(3) . . ?
C2 N1 C8 122.5(3) . . ?
C11 N2 C15 118.8(4) . . ?
C11 N2 Pt1 125.9(3) . . ?
C15 N2 Pt1 114.4(3) . . ?
N1 C1 S1 109.7(3) . . ?
N1 C1 Pt1 126.6(3) . . ?
S1 C1 Pt1 123.7(2) . . ?
C3 C2 C7 120.9(3) . . ?
C3 C2 N1 127.1(3) . . ?
C7 C2 N1 112.0(3) . . ?
C2 C3 C4 117.5(4) . . ?
C2 C3 H3 121.3 . . ?
C4 C3 H3 121.3 . . ?
C5 C4 C3 121.2(4) . . ?
C5 C4 H4 119.4 . . ?
C3 C4 H4 119.4 . . ?
C6 C5 C4 121.3(4) . . ?
C6 C5 H5 119.3 . . ?
C4 C5 H5 119.3 . . ?
C5 C6 C7 117.8(4) . . ?
C5 C6 H6 121.1 . . ?
C7 C6 H6 121.1 . . ?
C6 C7 C2 121.3(4) . . ?
C6 C7 S1 129.5(3) . . ?
C2 C7 S1 109.2(3) . . ?
N1 C8 C9 113.6(3) . . ?
N1 C8 H8A 108.8 . . ?
C9 C8 H8A 108.8 . . ?
N1 C8 H8B 108.8 . . ?
C9 C8 H8B 108.8 . . ?
H8A C8 H8B 107.7 . . ?
C10 C9 C8 111.1(4) . . ?
C10 C9 H9A 109.4 . . ?
C8 C9 H9A 109.4 . . ?
C10 C9 H9B 109.4 . . ?
C8 C9 H9B 109.4 . . ?
H9A C9 H9B 108.0 . . ?
C9 C10 H10A 109.5 . . ?
C9 C10 H10B 109.5 . . ?
H10A C10 H10B 109.5 . . ?
C9 C10 H10C 109.5 . . ?
H10A C10 H10C 109.5 . . ?
H10B C10 H10C 109.5 . . ?
N2 C11 C12 122.2(5) . . ?
N2 C11 H11 118.9 . . ?
C12 C11 H11 118.9 . . ?
C13 C12 C11 119.3(5) . . ?
C13 C12 H12 120.3 . . ?
C11 C12 H12 120.3 . . ?
C12 C13 C14 119.7(5) . . ?
C12 C13 H13 120.2 . . ?
C14 C13 H13 120.2 . . ?
C13 C14 C15 119.8(5) . . ?
C13 C14 H14 120.1 . . ?
C15 C14 H14 120.1 . . ?
N2 C15 C14 120.1(5) . . ?
N2 C15 C16 113.5(4) . . ?
C14 C15 C16 126.4(5) . . ?
C17 C16 C21 121.1(4) . . ?
C17 C16 C15 123.0(4) . . ?
C21 C16 C15 115.8(4) . . ?
C18 C17 C16 120.8(4) . . ?
C18 C17 H17 119.6 . . ?
C16 C17 H17 119.6 . . ?
C17 C18 C19 119.4(4) . . ?
C17 C18 H18 120.3 . . ?
C19 C18 H18 120.3 . . ?
C18 C19 C20 120.9(5) . . ?
C18 C19 H19 119.5 . . ?
C20 C19 H19 119.5 . . ?
C19 C20 C21 120.6(4) . . ?
C19 C20 H20 119.7 . . ?
C21 C20 H20 119.7 . . ?
C20 C21 C16 117.1(4) . . ?
C20 C21 Pt1 127.9(3) . . ?
C16 C21 Pt1 114.8(3) . . ?

loop_
_geom_bond_atom_site_label_1
_geom_bond_atom_site_label_2
_geom_bond_distance
_geom_bond_site_symmetry_2
_geom_bond_publ_flag
Pt1 C1 1.946(4) . ?
Pt1 C21 1.985(4) . ?
Pt1 N2 2.080(3) . ?
Pt1 Br1 2.5252(5) . ?
S1 C1 1.725(4) . ?
S1 C7 1.747(4) . ?
N1 C1 1.340(5) . ?
N1 C2 1.401(5) . ?
N1 C8 1.471(5) . ?
N2 C11 1.344(6) . ?
N2 C15 1.368(6) . ?
C2 C3 1.386(5) . ?
C2 C7 1.392(5) . ?
C3 C4 1.395(6) . ?
C3 H3 0.9400 . ?
C4 C5 1.383(6) . ?
C4 H4 0.9400 . ?
C5 C6 1.380(6) . ?
C5 H5 0.9400 . ?
C6 C7 1.385(5) . ?
C6 H6 0.9400 . ?
C8 C9 1.519(6) . ?
C8 H8A 0.9800 . ?
C8 H8B 0.9800 . ?
C9 C10 1.502(6) . ?
C9 H9A 0.9800 . ?
C9 H9B 0.9800 . ?
C10 H10A 0.9700 . ?
C10 H10B 0.9700 . ?
C10 H10C 0.9700 . ?
C11 C12 1.387(6) . ?
C11 H11 0.9400 . ?
C12 C13 1.347(8) . ?
C12 H12 0.9400 . ?
C13 C14 1.385(8) . ?
C13 H13 0.9400 . ?
C14 C15 1.389(6) . ?
C14 H14 0.9400 . ?
C15 C16 1.472(6) . ?
C16 C17 1.392(6) . ?
C16 C21 1.413(6) . ?
C17 C18 1.372(7) . ?
C17 H17 0.9400 . ?
C18 C19 1.379(7) . ?
C18 H18 0.9400 . ?
C19 C20 1.402(6) . ?
C19 H19 0.9400 . ?
C20 C21 1.404(6) . ?
C20 H20 0.9400 . ?
